data_4308701
loop_
_publ_author_name
'Timothy J. Boyle'
'Scott D. Bunge'
'Paul G. Clem'
'Jacob Richardson'
'Jeffrey T. Dawley'
'Leigh Anna M. Ottley'
'Mark A. Rodriguez'
'Bruce A. Tuttle'
'Gabriel R. Avilucea'
'Ralph G. Tissot'

_publ_section_title
;
Synthesis and Characterization of a Family of Structurally Characterized
Dysprosium Alkoxides for Improved Fatigue-Resistance Characteristics of
PDyZT Thin Films
;
_journal_name_full 'Inorganic Chemistry'
_journal_page_first 1588
_journal_page_last 1600
_journal_paper_doi 10.1021/ic048550b
_journal_volume 44
_journal_year 2005
_chemical_formula_moiety 'C52 H73 Dy N2 O3'
_chemical_formula_sum 'C52 H73 Dy N2 O3'
_chemical_formula_weight 936.62
_chemical_name_common '(18) Dy(DBP)3(py)2'
_chemical_name_systematic
; 
 ? 
;
_space_group_IT_number 60
_symmetry_cell_setting orthorhombic
_symmetry_space_group_name_Hall '-P 2n 2ab'
_symmetry_space_group_name_H-M 'P b c n'
_atom_sites_solution_hydrogens geom
_atom_sites_solution_primary direct
_atom_sites_solution_secondary difmap
_audit_creation_method SHELXL-97
_cell_angle_alpha 90.00
_cell_angle_beta 90.00
_cell_angle_gamma 90.00
_cell_formula_units_Z 4
_cell_length_a 20.474(2)
_cell_length_b 13.7020(14)
_cell_length_c 17.5143(18)
_cell_measurement_temperature 178(2)
_cell_volume 4913.4(9)
_computing_cell_refinement 'Bruker SMART'
_computing_data_collection 'Bruker SMART'
_computing_data_reduction 'Bruker SAINT'
_computing_molecular_graphics 'Bruker SHELXTL'
_computing_publication_material 'Bruker SHELXTL'
_computing_structure_refinement 'SHELXL-97 (Sheldrick, 1997)'
_computing_structure_solution 'SHELXS-97 (Sheldrick, 1990)'
_diffrn_ambient_temperature 178(2)
_diffrn_measured_fraction_theta_full 0.949
_diffrn_measured_fraction_theta_max 0.949
_diffrn_measurement_device_type 'CCD area detector'
_diffrn_measurement_method 'phi and omega scans'
_diffrn_radiation_monochromator graphite
_diffrn_radiation_source 'fine-focus sealed tube'
_diffrn_radiation_type MoK\a
_diffrn_radiation_wavelength 0.71073
_diffrn_reflns_av_R_equivalents 0.0414
_diffrn_reflns_av_sigmaI/netI 0.0283
_diffrn_reflns_limit_h_max 27
_diffrn_reflns_limit_h_min -27
_diffrn_reflns_limit_k_max 17
_diffrn_reflns_limit_k_min -17
_diffrn_reflns_limit_l_max 23
_diffrn_reflns_limit_l_min -22
_diffrn_reflns_number 39316
_diffrn_reflns_theta_full 28.12
_diffrn_reflns_theta_max 28.12
_diffrn_reflns_theta_min 1.79
_exptl_absorpt_coefficient_mu 1.561
_exptl_absorpt_correction_type none
_exptl_crystal_colour colorless
_exptl_crystal_density_diffrn 1.266
_exptl_crystal_density_meas 0
_exptl_crystal_density_method 'not measured'
_exptl_crystal_description block
_exptl_crystal_F_000 1956
_exptl_crystal_size_max 0.40
_exptl_crystal_size_mid 0.25
_exptl_crystal_size_min 0.00
_refine_diff_density_max 1.110
_refine_diff_density_min -1.811
_refine_diff_density_rms 0.092
_refine_ls_extinction_method none
_refine_ls_goodness_of_fit_ref 1.142
_refine_ls_hydrogen_treatment mixed
_refine_ls_matrix_type full
_refine_ls_number_parameters 273
_refine_ls_number_reflns 5701
_refine_ls_number_restraints 0
_refine_ls_restrained_S_all 1.142
_refine_ls_R_factor_all 0.0564
_refine_ls_R_factor_gt 0.0427
_refine_ls_shift/su_max 0.001
_refine_ls_shift/su_mean 0.000
_refine_ls_structure_factor_coef Fsqd
_refine_ls_weighting_details 'calc w=1/[\s^2^(Fo^2^)+(0.0316P)^2^+7.8189P] where P=(Fo^2^+2Fc^2^)/3'
_refine_ls_weighting_scheme calc
_refine_ls_wR_factor_gt 0.0811
_refine_ls_wR_factor_ref 0.0860
_reflns_number_gt 4578
_reflns_number_total 5701
_reflns_threshold_expression >2sigma(I)
_cod_data_source_file ic048550bsi20041015_025718_14.cif
_cod_data_source_block mar107p
_cod_depositor_comments
;
The following automatic conversions were performed:
'_symmetry_cell_setting' value 'Orthorhombic' changed to 'orthorhombic'
according to '/home/saulius/struct/CIF-dictionaries/cif_core.dic'
dictionary named 'cif_core.dic' version 2.4.1 from 2010-06-29.

Automatic conversion script
Id: cif_fix_enum 1527 2010-12-29 10:47:43Z saulius 
;
_cod_original_cell_volume 4913.3(9)
_cod_database_code 4308701

loop_
_symmetry_equiv_pos_as_xyz
'x, y, z'
'-x+1/2, -y+1/2, z+1/2'
'-x, y, -z+1/2'
'x+1/2, -y+1/2, -z'
'-x, -y, -z'
'x-1/2, y-1/2, -z-1/2'
'x, -y, z-1/2'
'-x-1/2, y-1/2, z'

loop_
_atom_site_label
_atom_site_type_symbol
_atom_site_fract_x
_atom_site_fract_y
_atom_site_fract_z
_atom_site_U_iso_or_equiv
_atom_site_adp_type
_atom_site_occupancy
_atom_site_symmetry_multiplicity
_atom_site_calc_flag
_atom_site_refinement_flags
_atom_site_disorder_assembly
_atom_site_disorder_group
Dy1 Dy 1.0000 0.151304(13) 0.7500 0.01683(7) Uani 1 2 d S . .
N1 N 1.09732(13) 0.1146(2) 0.83215(15) 0.0214(6) Uani 1 1 d . . .
O1 O 0.93679(10) 0.09174(15) 0.83824(12) 0.0189(5) Uani 1 1 d . . .
O2 O 1.0000 0.3057(2) 0.7500 0.0266(7) Uani 1 2 d S . .
C1 C 0.87656(14) 0.0667(2) 0.86386(17) 0.0177(6) Uani 1 1 d . . .
C2 C 0.83829(15) 0.1339(2) 0.90725(18) 0.0211(7) Uani 1 1 d . . .
C3 C 0.77135(16) 0.1151(3) 0.9152(2) 0.0281(8) Uani 1 1 d . . .
H3 H 0.7448 0.1612 0.9412 0.034 Uiso 1 1 calc R . .
C4 C 0.74285(16) 0.0320(3) 0.8866(2) 0.0326(8) Uani 1 1 d . . .
H4 H 0.6968 0.0238 0.8879 0.039 Uiso 1 1 calc R . .
C5 C 0.78201(16) -0.0386(3) 0.8562(2) 0.0298(8) Uani 1 1 d . . .
H5 H 0.7627 -0.0985 0.8408 0.036 Uiso 1 1 calc R . .
C6 C 0.84936(15) -0.0265(2) 0.84684(18) 0.0214(7) Uani 1 1 d . . .
C7 C 0.86682(16) 0.2240(2) 0.9474(2) 0.0249(7) Uani 1 1 d . . .
C8 C 0.8192(2) 0.2664(3) 1.0068(2) 0.0431(10) Uani 1 1 d . . .
H8A H 0.8406 0.3194 1.0347 0.065 Uiso 1 1 calc R . .
H8B H 0.8063 0.2150 1.0426 0.065 Uiso 1 1 calc R . .
H8C H 0.7803 0.2917 0.9807 0.065 Uiso 1 1 calc R . .
C9 C 0.88051(18) 0.3052(3) 0.8897(2) 0.0324(8) Uani 1 1 d . . .
H9A H 0.9140 0.2834 0.8536 0.049 Uiso 1 1 calc R . .
H9B H 0.8960 0.3634 0.9167 0.049 Uiso 1 1 calc R . .
H9C H 0.8403 0.3208 0.8619 0.049 Uiso 1 1 calc R . .
C10 C 0.92851(18) 0.1958(3) 0.9921(2) 0.0306(8) Uani 1 1 d . . .
H10A H 0.9608 0.1678 0.9571 0.046 Uiso 1 1 calc R . .
H10B H 0.9173 0.1476 1.0313 0.046 Uiso 1 1 calc R . .
H10C H 0.9469 0.2540 1.0165 0.046 Uiso 1 1 calc R . .
C11 C 0.88998(17) -0.1155(2) 0.8217(2) 0.0260(7) Uani 1 1 d . . .
C12 C 0.9124(2) -0.1065(3) 0.7386(2) 0.0360(9) Uani 1 1 d . . .
H12A H 0.9434 -0.0523 0.7340 0.054 Uiso 1 1 calc R . .
H12B H 0.8746 -0.0943 0.7058 0.054 Uiso 1 1 calc R . .
H12C H 0.9338 -0.1673 0.7229 0.054 Uiso 1 1 calc R . .
C13 C 0.8515(2) -0.2115(3) 0.8284(3) 0.0581(14) Uani 1 1 d . . .
H13A H 0.8154 -0.2112 0.7917 0.087 Uiso 1 1 calc R . .
H13B H 0.8341 -0.2180 0.8802 0.087 Uiso 1 1 calc R . .
H13C H 0.8806 -0.2666 0.8174 0.087 Uiso 1 1 calc R . .
C14 C 0.9486(2) -0.1272(3) 0.8757(2) 0.0367(9) Uani 1 1 d . . .
H14A H 0.9740 -0.1846 0.8606 0.055 Uiso 1 1 calc R . .
H14B H 0.9329 -0.1355 0.9281 0.055 Uiso 1 1 calc R . .
H14C H 0.9762 -0.0689 0.8727 0.055 Uiso 1 1 calc R . .
C15 C 1.0000 0.4045(3) 0.7500 0.0314(11) Uani 1 2 d S . .
C16 C 1.03906(17) 0.4573(3) 0.8037(2) 0.0345(9) Uani 1 1 d . . .
C17 C 1.0369(2) 0.5588(3) 0.8019(3) 0.0556(13) Uani 1 1 d . . .
H17 H 1.0618 0.5948 0.8379 0.067 Uiso 1 1 calc R . .
C18 C 1.0000 0.6076(5) 0.7500 0.070(2) Uani 1 2 d S . .
H18 H 1.0000 0.6769 0.7500 0.083 Uiso 1 2 calc SR . .
C19 C 1.08597(18) 0.4082(3) 0.8604(2) 0.0358(9) Uani 1 1 d . . .
C20 C 1.0518(2) 0.3335(3) 0.9117(2) 0.0399(10) Uani 1 1 d . . .
H20A H 1.0291 0.2854 0.8799 0.060 Uiso 1 1 calc R . .
H20B H 1.0202 0.3669 0.9445 0.060 Uiso 1 1 calc R . .
H20C H 1.0844 0.3003 0.9435 0.060 Uiso 1 1 calc R . .
C21 C 1.14174(19) 0.3615(3) 0.8154(3) 0.0405(10) Uani 1 1 d . . .
H21A H 1.1711 0.3274 0.8506 0.061 Uiso 1 1 calc R . .
H21B H 1.1661 0.4124 0.7882 0.061 Uiso 1 1 calc R . .
H21C H 1.1238 0.3149 0.7785 0.061 Uiso 1 1 calc R . .
C22 C 1.1175(2) 0.4817(3) 0.9159(3) 0.0527(12) Uani 1 1 d . . .
H22A H 1.1453 0.4466 0.9523 0.079 Uiso 1 1 calc R . .
H22B H 1.0833 0.5168 0.9436 0.079 Uiso 1 1 calc R . .
H22C H 1.1441 0.5283 0.8870 0.079 Uiso 1 1 calc R . .
C23 C 1.09136(17) 0.0770(2) 0.90249(19) 0.0242(7) Uani 1 1 d . . .
H23 H 1.0488 0.0704 0.9235 0.029 Uiso 1 1 calc R . .
C24 C 1.14392(17) 0.0474(3) 0.9456(2) 0.0296(8) Uani 1 1 d . . .
H24 H 1.1377 0.0212 0.9953 0.036 Uiso 1 1 calc R . .
C25 C 1.20587(18) 0.0565(3) 0.9155(2) 0.0349(9) Uani 1 1 d . . .
H25 H 1.2430 0.0362 0.9440 0.042 Uiso 1 1 calc R . .
C26 C 1.21309(17) 0.0952(3) 0.8437(2) 0.0320(8) Uani 1 1 d . . .
H26 H 1.2553 0.1022 0.8218 0.038 Uiso 1 1 calc R . .
C27 C 1.15813(16) 0.1238(2) 0.80399(19) 0.0243(7) Uani 1 1 d . . .
H27 H 1.1635 0.1512 0.7546 0.029 Uiso 1 1 calc R . .

loop_
_atom_site_aniso_label
_atom_site_aniso_U_11
_atom_site_aniso_U_22
_atom_site_aniso_U_33
_atom_site_aniso_U_23
_atom_site_aniso_U_13
_atom_site_aniso_U_12
Dy1 0.01403(10) 0.01582(10) 0.02063(11) 0.000 0.00005(9) 0.000
N1 0.0181(13) 0.0228(14) 0.0233(14) -0.0026(12) -0.0033(11) -0.0001(11)
O1 0.0132(10) 0.0206(11) 0.0228(11) 0.0002(9) 0.0016(9) 0.0001(9)
O2 0.0247(16) 0.0170(15) 0.0380(19) 0.000 0.0000(16) 0.000
C1 0.0165(15) 0.0226(16) 0.0140(14) 0.0031(12) -0.0025(12) 0.0005(12)
C2 0.0174(15) 0.0240(16) 0.0218(16) 0.0021(13) -0.0017(13) 0.0018(13)
C3 0.0192(16) 0.035(2) 0.0298(19) -0.0013(16) 0.0025(14) 0.0055(15)
C4 0.0142(16) 0.043(2) 0.040(2) -0.0019(18) -0.0008(15) -0.0015(15)
C5 0.0234(17) 0.033(2) 0.0325(19) -0.0030(16) -0.0001(14) -0.0104(15)
C6 0.0195(15) 0.0225(16) 0.0223(16) 0.0027(13) 0.0020(13) -0.0013(13)
C7 0.0228(17) 0.0251(18) 0.0269(18) -0.0036(14) 0.0028(14) 0.0025(13)
C8 0.040(2) 0.041(2) 0.048(2) -0.019(2) 0.010(2) 0.0014(18)
C9 0.0290(19) 0.0244(18) 0.044(2) -0.0008(17) -0.0001(17) 0.0038(15)
C10 0.0308(19) 0.033(2) 0.0276(19) -0.0043(16) -0.0083(15) -0.0029(16)
C11 0.0281(18) 0.0187(16) 0.0312(19) 0.0002(14) 0.0039(15) -0.0020(14)
C12 0.041(2) 0.033(2) 0.034(2) -0.0049(16) 0.0023(17) 0.0079(17)
C13 0.046(3) 0.027(2) 0.101(4) -0.001(2) 0.025(3) -0.0051(19)
C14 0.040(2) 0.034(2) 0.036(2) 0.0055(17) 0.0030(18) 0.0119(17)
C15 0.025(2) 0.019(2) 0.050(3) 0.000 0.009(3) 0.000
C16 0.0246(18) 0.0230(17) 0.056(3) -0.0097(18) 0.0050(17) -0.0043(15)
C17 0.049(3) 0.019(2) 0.099(4) -0.013(2) 0.002(3) -0.0047(19)
C18 0.065(5) 0.025(3) 0.118(7) 0.000 -0.010(5) 0.000
C19 0.0289(19) 0.0298(19) 0.049(2) -0.0140(18) -0.0022(17) -0.0098(16)
C20 0.037(2) 0.041(2) 0.041(2) -0.0089(18) -0.0023(18) -0.0102(18)
C21 0.027(2) 0.039(2) 0.056(3) -0.0034(19) -0.0015(18) -0.0019(17)
C22 0.046(3) 0.048(3) 0.064(3) -0.021(2) -0.004(2) -0.018(2)
C23 0.0245(17) 0.0241(17) 0.0240(17) -0.0004(14) -0.0020(14) 0.0010(13)
C24 0.0328(19) 0.0334(19) 0.0227(17) 0.0034(16) -0.0034(15) 0.0009(16)
C25 0.0307(19) 0.042(2) 0.033(2) -0.0014(17) -0.0114(16) 0.0059(17)
C26 0.0194(17) 0.041(2) 0.035(2) -0.0031(17) -0.0025(15) -0.0018(16)
C27 0.0229(16) 0.0289(17) 0.0211(16) -0.0031(14) -0.0008(13) -0.0019(14)

loop_
_atom_type_symbol
_atom_type_description
_atom_type_scat_dispersion_real
_atom_type_scat_dispersion_imag
_atom_type_scat_source
C C 0.0033 0.0016 'International Tables Vol C Tables 4.2.6.8 and 6.1.1.4'
H H 0.0000 0.0000 'International Tables Vol C Tables 4.2.6.8 and 6.1.1.4'
O O 0.0106 0.0060 'International Tables Vol C Tables 4.2.6.8 and 6.1.1.4'
Dy Dy -0.1892 4.4098 'International Tables Vol C Tables 4.2.6.8 and 6.1.1.4'
N N 0.0061 0.0033 'International Tables Vol C Tables 4.2.6.8 and 6.1.1.4'

loop_
_geom_angle_atom_site_label_1
_geom_angle_atom_site_label_2
_geom_angle_atom_site_label_3
_geom_angle
_geom_angle_site_symmetry_1
_geom_angle_site_symmetry_3
_geom_angle_publ_flag
O2 Dy1 O1 112.04(6) . 3_756 ?
O2 Dy1 O1 112.04(6) . . ?
O1 Dy1 O1 135.92(11) 3_756 . ?
O2 Dy1 N1 101.57(6) . 3_756 ?
O1 Dy1 N1 89.41(8) 3_756 3_756 ?
O1 Dy1 N1 81.93(8) . 3_756 ?
O2 Dy1 N1 101.57(6) . . ?
O1 Dy1 N1 81.93(8) 3_756 . ?
O1 Dy1 N1 89.41(8) . . ?
N1 Dy1 N1 156.85(12) 3_756 . ?
C23 N1 C27 117.2(3) . . ?
C23 N1 Dy1 122.1(2) . . ?
C27 N1 Dy1 120.4(2) . . ?
C1 O1 Dy1 150.58(19) . . ?
C15 O2 Dy1 180.000(1) . . ?
O1 C1 C6 120.9(3) . . ?
O1 C1 C2 120.8(3) . . ?
C6 C1 C2 118.4(3) . . ?
C3 C2 C1 118.1(3) . . ?
C3 C2 C7 118.3(3) . . ?
C1 C2 C7 123.6(3) . . ?
C4 C3 C2 122.1(3) . . ?
C5 C4 C3 118.7(3) . . ?
C4 C5 C6 122.8(3) . . ?
C5 C6 C1 117.9(3) . . ?
C5 C6 C11 118.2(3) . . ?
C1 C6 C11 123.9(3) . . ?
C9 C7 C2 110.6(3) . . ?
C9 C7 C10 111.7(3) . . ?
C2 C7 C10 110.2(3) . . ?
C9 C7 C8 106.7(3) . . ?
C2 C7 C8 111.8(3) . . ?
C10 C7 C8 105.7(3) . . ?
C12 C11 C14 111.0(3) . . ?
C12 C11 C13 107.1(3) . . ?
C14 C11 C13 105.3(3) . . ?
C12 C11 C6 111.7(3) . . ?
C14 C11 C6 109.2(3) . . ?
C13 C11 C6 112.3(3) . . ?
O2 C15 C16 120.4(2) . . ?
O2 C15 C16 120.4(2) . 3_756 ?
C16 C15 C16 119.3(5) . 3_756 ?
C17 C16 C15 118.2(4) . . ?
C17 C16 C19 118.2(4) . . ?
C15 C16 C19 123.6(3) . . ?
C18 C17 C16 121.7(5) . . ?
C17 C18 C17 121.0(6) 3_756 . ?
C21 C19 C20 111.3(3) . . ?
C21 C19 C16 108.5(3) . . ?
C20 C19 C16 112.7(3) . . ?
C21 C19 C22 106.6(3) . . ?
C20 C19 C22 105.0(3) . . ?
C16 C19 C22 112.6(3) . . ?
N1 C23 C24 123.1(3) . . ?
C23 C24 C25 118.9(3) . . ?
C26 C25 C24 119.0(3) . . ?
C25 C26 C27 118.9(3) . . ?
N1 C27 C26 122.9(3) . . ?

loop_
_geom_bond_atom_site_label_1
_geom_bond_atom_site_label_2
_geom_bond_distance
_geom_bond_site_symmetry_2
_geom_bond_publ_flag
Dy1 O2 2.116(3) . ?
Dy1 O1 2.175(2) 3_756 ?
Dy1 O1 2.175(2) . ?
Dy1 N1 2.509(3) 3_756 ?
Dy1 N1 2.509(3) . ?
N1 C23 1.341(4) . ?
N1 C27 1.345(4) . ?
O1 C1 1.356(4) . ?
O2 C15 1.354(6) . ?
C1 C6 1.425(4) . ?
C1 C2 1.429(4) . ?
C2 C3 1.402(5) . ?
C2 C7 1.535(5) . ?
C3 C4 1.374(5) . ?
C4 C5 1.364(5) . ?
C5 C6 1.399(4) . ?
C6 C11 1.540(4) . ?
C7 C9 1.528(5) . ?
C7 C10 1.536(5) . ?
C7 C8 1.540(5) . ?
C11 C12 1.531(5) . ?
C11 C14 1.535(5) . ?
C11 C13 1.538(5) . ?
C15 C16 1.431(4) . ?
C15 C16 1.431(4) 3_756 ?
C16 C17 1.391(5) . ?
C16 C19 1.537(6) . ?
C17 C18 1.357(6) . ?
C18 C17 1.357(6) 3_756 ?
C19 C21 1.528(5) . ?
C19 C20 1.531(5) . ?
C19 C22 1.540(5) . ?
C23 C24 1.376(5) . ?
C24 C25 1.379(5) . ?
C25 C26 1.372(5) . ?
C26 C27 1.380(5) . ?
